data_7239056
loop_
_publ_author_name
'Chen, Li-Hsun'
'Chuang, Ying-Sheng'
'Narhe, Bharat D.'
'Sun, Chung-Ming'

_publ_section_title
;
 A concise synthesis of 2-(2-aminothiophene)-benzimidazoles by one-pot
 multicomponent reaction
;
_journal_issue 33
_journal_name_full 'RSC Advances'
_journal_page_first 13934
_journal_paper_doi 10.1039/c3ra41545g
_journal_volume 3
_journal_year 2013
_chemical_formula_sum 'C18 H21 N3 O2 S'
_chemical_formula_weight 343.44
_space_group_IT_number 14
_space_group_name_Hall '-P 2yn'
_space_group_name_H-M_alt 'P 1 21/n 1'
_symmetry_cell_setting monoclinic
_symmetry_space_group_name_Hall '-P 2yn'
_symmetry_space_group_name_H-M 'P 1 21/n 1'
_atom_sites_solution_hydrogens geom
_atom_sites_solution_primary direct
_atom_sites_solution_secondary difmap
_audit_creation_method SHELXL-97
_cell_angle_alpha 90.00
_cell_angle_beta 94.8400(10)
_cell_angle_gamma 90.00
_cell_formula_units_Z 4
_cell_length_a 8.8513(5)
_cell_length_b 16.5170(9)
_cell_length_c 11.4378(6)
_cell_measurement_reflns_used 5222
_cell_measurement_temperature 100(2)
_cell_measurement_theta_max 26.4253
_cell_measurement_theta_min 2.4662
_cell_volume 1666.21(16)
_computing_cell_refinement 'SAINT V7.68A (Bruker AXS, 2009)'
_computing_data_collection 'APEX2 (Bruker AXS, 2010)'
_computing_data_reduction 'SAINT V7.68A (Bruker AXS, 2009)'
_computing_molecular_graphics 'SHELXTL (Sheldrick, 2008)'
_computing_publication_material SHELXTL
_computing_structure_refinement 'SHELXL-97 (Sheldrick, 2008)'
_computing_structure_solution 'SHELXS-97 (Sheldrick, 2008)'
_diffrn_ambient_temperature 100(2)
_diffrn_detector_area_resol_mean 8.3333
_diffrn_measured_fraction_theta_full 0.994
_diffrn_measured_fraction_theta_max 0.994
_diffrn_measurement_device_type 'Bruker APEX-II CCD'
_diffrn_measurement_method '\f and \w scans'
_diffrn_radiation_monochromator graphite
_diffrn_radiation_source 'fine-focus sealed tube'
_diffrn_radiation_type MoK\a
_diffrn_radiation_wavelength 0.71073
_diffrn_reflns_av_R_equivalents 0.0274
_diffrn_reflns_av_sigmaI/netI 0.0230
_diffrn_reflns_limit_h_max 10
_diffrn_reflns_limit_h_min -11
_diffrn_reflns_limit_k_max 20
_diffrn_reflns_limit_k_min -20
_diffrn_reflns_limit_l_max 13
_diffrn_reflns_limit_l_min -14
_diffrn_reflns_number 13993
_diffrn_reflns_theta_full 26.47
_diffrn_reflns_theta_max 26.47
_diffrn_reflns_theta_min 2.17
_exptl_absorpt_coefficient_mu 0.210
_exptl_absorpt_correction_T_max 0.9486
_exptl_absorpt_correction_T_min 0.9018
_exptl_absorpt_correction_type multi-scan
_exptl_absorpt_process_details 'SADABS V2008/1 (Bruker AXS)'
_exptl_crystal_colour Yellow
_exptl_crystal_density_diffrn 1.369
_exptl_crystal_density_meas ?
_exptl_crystal_density_method 'not measured'
_exptl_crystal_description Tabullar
_exptl_crystal_F_000 728
_exptl_crystal_size_max 0.25
_exptl_crystal_size_mid 0.17
_exptl_crystal_size_min 0.07
_refine_diff_density_max 0.326
_refine_diff_density_min -0.401
_refine_diff_density_rms 0.045
_refine_ls_extinction_method none
_refine_ls_goodness_of_fit_ref 1.036
_refine_ls_hydrogen_treatment constr
_refine_ls_matrix_type full
_refine_ls_number_parameters 220
_refine_ls_number_reflns 3421
_refine_ls_number_restraints 0
_refine_ls_restrained_S_all 1.036
_refine_ls_R_factor_all 0.0402
_refine_ls_R_factor_gt 0.0319
_refine_ls_shift/su_max 0.001
_refine_ls_shift/su_mean 0.000
_refine_ls_structure_factor_coef Fsqd
_refine_ls_weighting_details 'calc w=1/[\s^2^(Fo^2^)+(0.0380P)^2^+0.8882P] where P=(Fo^2^+2Fc^2^)/3'
_refine_ls_weighting_scheme calc
_refine_ls_wR_factor_gt 0.0783
_refine_ls_wR_factor_ref 0.0830
_reflns_number_gt 2900
_reflns_number_total 3421
_reflns_threshold_expression >2sigma(I)
_cod_data_source_file c3ra41545g.txt
_cod_data_source_block mo_120317lt_0m
_cod_depositor_comments
;
The following automatic conversions were performed:

data item '_exptl_crystal_density_meas' value 'not measured' was
changed to '?' -- the value is perceived as not measured.

Automatic conversion script
Id: cif_fix_values 6909 2019-04-08 15:41:33Z antanas 
;
_cod_database_code 7239056

loop_
_symmetry_equiv_pos_as_xyz
'x, y, z'
'-x+1/2, y+1/2, -z+1/2'
'-x, -y, -z'
'x-1/2, -y-1/2, z-1/2'

loop_
_atom_site_label
_atom_site_type_symbol
_atom_site_fract_x
_atom_site_fract_y
_atom_site_fract_z
_atom_site_U_iso_or_equiv
_atom_site_adp_type
_atom_site_occupancy
_atom_site_symmetry_multiplicity
_atom_site_calc_flag
_atom_site_refinement_flags
S1 S -0.18191(4) 0.01480(2) 0.79718(3) 0.01716(10) Uani 1 1 d .
O1 O 0.23719(12) 0.61326(6) 0.94743(10) 0.0221(2) Uani 1 1 d .
O2 O 0.03366(12) 0.59399(6) 0.82010(9) 0.0214(2) Uani 1 1 d .
N1 N -0.00816(14) 0.27790(7) 0.82531(11) 0.0167(3) Uani 1 1 d .
C18 C -0.03847(17) -0.14960(9) 0.73520(14) 0.0208(3) Uani 1 1 d .
H18A H -0.1440 -0.1496 0.7550 0.031 Uiso 1 1 calc R
H18B H 0.0003 -0.2052 0.7375 0.031 Uiso 1 1 calc R
H18C H -0.0332 -0.1273 0.6563 0.031 Uiso 1 1 calc R
N3 N 0.18829(13) 0.23215(7) 0.94566(10) 0.0151(3) Uani 1 1 d .
N2 N -0.25948(14) 0.17229(7) 0.80090(11) 0.0188(3) Uani 1 1 d .
H2A H -0.2405 0.2241 0.8128 0.023 Uiso 1 1 calc R
H2B H -0.3525 0.1561 0.7799 0.023 Uiso 1 1 calc R
C1 C 0.2206(2) 0.69904(9) 0.92540(15) 0.0265(4) Uani 1 1 d .
H1A H 0.2444 0.7109 0.8450 0.040 Uiso 1 1 calc R
H1B H 0.2902 0.7290 0.9808 0.040 Uiso 1 1 calc R
H1C H 0.1161 0.7154 0.9354 0.040 Uiso 1 1 calc R
C2 C 0.13399(16) 0.56631(9) 0.88720(12) 0.0164(3) Uani 1 1 d .
C3 C 0.15748(16) 0.47879(8) 0.91048(12) 0.0154(3) Uani 1 1 d .
C4 C 0.05312(16) 0.42559(8) 0.85366(12) 0.0156(3) Uani 1 1 d .
H4 H -0.0305 0.4451 0.8041 0.019 Uiso 1 1 calc R
C5 C 0.07549(15) 0.34316(9) 0.87184(12) 0.0152(3) Uani 1 1 d .
C6 C 0.06238(16) 0.21269(9) 0.87035(12) 0.0155(3) Uani 1 1 d .
C7 C 0.00768(16) 0.13081(8) 0.84729(12) 0.0153(3) Uani 1 1 d .
C8 C 0.09292(16) 0.05629(9) 0.85082(13) 0.0173(3) Uani 1 1 d .
H8 H 0.1997 0.0546 0.8687 0.021 Uiso 1 1 calc R
C9 C 0.00882(16) -0.01093(9) 0.82665(12) 0.0167(3) Uani 1 1 d .
C10 C 0.05738(17) -0.09779(9) 0.82378(13) 0.0200(3) Uani 1 1 d .
H10A H 0.0525 -0.1214 0.9030 0.024 Uiso 1 1 calc R
H10B H 0.1644 -0.1000 0.8048 0.024 Uiso 1 1 calc R
C11 C 0.28056(16) 0.45013(9) 0.98522(12) 0.0167(3) Uani 1 1 d .
H11 H 0.3496 0.4879 1.0229 0.020 Uiso 1 1 calc R
C12 C 0.30309(16) 0.36820(9) 1.00498(12) 0.0169(3) Uani 1 1 d .
H12 H 0.3854 0.3487 1.0560 0.020 Uiso 1 1 calc R
C13 C 0.19922(16) 0.31557(8) 0.94643(12) 0.0147(3) Uani 1 1 d .
C14 C -0.14435(16) 0.11703(8) 0.81502(12) 0.0151(3) Uani 1 1 d .
C15 C 0.28964(16) 0.17891(8) 1.01838(12) 0.0155(3) Uani 1 1 d .
H15A H 0.2359 0.1278 1.0326 0.019 Uiso 1 1 calc R
H15B H 0.3154 0.2052 1.0953 0.019 Uiso 1 1 calc R
C16 C 0.43539(16) 0.15951(9) 0.96239(12) 0.0171(3) Uani 1 1 d .
H16A H 0.4109 0.1291 0.8887 0.020 Uiso 1 1 calc R
H16B H 0.4861 0.2106 0.9427 0.020 Uiso 1 1 calc R
C17 C 0.54219(17) 0.10965(9) 1.04476(13) 0.0216(3) Uani 1 1 d .
H17A H 0.5717 0.1412 1.1156 0.032 Uiso 1 1 calc R
H17B H 0.6328 0.0957 1.0054 0.032 Uiso 1 1 calc R
H17C H 0.4909 0.0599 1.0664 0.032 Uiso 1 1 calc R

loop_
_atom_site_aniso_label
_atom_site_aniso_U_11
_atom_site_aniso_U_22
_atom_site_aniso_U_33
_atom_site_aniso_U_23
_atom_site_aniso_U_13
_atom_site_aniso_U_12
S1 0.01514(18) 0.01378(17) 0.0220(2) 0.00020(14) -0.00159(13) -0.00168(13)
O1 0.0251(6) 0.0130(5) 0.0268(6) 0.0001(4) -0.0061(4) -0.0027(4)
O2 0.0208(5) 0.0181(5) 0.0244(6) 0.0021(4) -0.0037(4) 0.0010(4)
N1 0.0158(6) 0.0144(6) 0.0195(6) -0.0004(5) -0.0002(5) -0.0012(5)
C18 0.0210(8) 0.0170(7) 0.0245(8) -0.0030(6) 0.0031(6) -0.0015(6)
N3 0.0134(6) 0.0141(6) 0.0174(6) 0.0003(5) -0.0005(5) -0.0006(4)
N2 0.0130(6) 0.0146(6) 0.0284(7) -0.0023(5) -0.0010(5) 0.0000(5)
C1 0.0334(9) 0.0136(7) 0.0312(9) 0.0000(6) -0.0045(7) -0.0048(6)
C2 0.0168(7) 0.0169(7) 0.0156(7) -0.0019(5) 0.0029(5) -0.0015(5)
C3 0.0157(7) 0.0157(7) 0.0153(7) -0.0005(5) 0.0033(5) 0.0002(5)
C4 0.0142(7) 0.0163(7) 0.0162(7) 0.0000(5) 0.0002(5) 0.0014(5)
C5 0.0132(7) 0.0167(7) 0.0155(7) -0.0015(5) 0.0014(5) -0.0012(5)
C6 0.0133(7) 0.0165(7) 0.0167(7) -0.0004(5) 0.0019(5) -0.0004(5)
C7 0.0158(7) 0.0145(7) 0.0156(7) 0.0002(5) 0.0011(5) -0.0007(5)
C8 0.0151(7) 0.0177(7) 0.0189(7) -0.0004(6) -0.0010(5) 0.0002(5)
C9 0.0153(7) 0.0172(7) 0.0170(7) 0.0000(5) -0.0014(5) 0.0008(5)
C10 0.0203(7) 0.0152(7) 0.0241(8) -0.0002(6) -0.0010(6) 0.0008(6)
C11 0.0159(7) 0.0175(7) 0.0167(7) -0.0027(6) 0.0012(5) -0.0021(5)
C12 0.0152(7) 0.0190(7) 0.0162(7) 0.0001(6) -0.0008(5) 0.0007(5)
C13 0.0144(7) 0.0143(7) 0.0158(7) 0.0004(5) 0.0032(5) 0.0001(5)
C14 0.0168(7) 0.0149(7) 0.0135(7) 0.0000(5) 0.0015(5) -0.0014(5)
C15 0.0157(7) 0.0152(7) 0.0151(7) 0.0019(5) -0.0006(5) 0.0014(5)
C16 0.0152(7) 0.0189(7) 0.0169(7) 0.0013(6) 0.0000(5) -0.0002(5)
C17 0.0200(7) 0.0229(8) 0.0216(8) 0.0027(6) 0.0001(6) 0.0051(6)

loop_
_atom_type_symbol
_atom_type_description
_atom_type_scat_dispersion_real
_atom_type_scat_dispersion_imag
_atom_type_scat_source
C C 0.0033 0.0016 'International Tables Vol C Tables 4.2.6.8 and 6.1.1.4'
H H 0.0000 0.0000 'International Tables Vol C Tables 4.2.6.8 and 6.1.1.4'
N N 0.0061 0.0033 'International Tables Vol C Tables 4.2.6.8 and 6.1.1.4'
O O 0.0106 0.0060 'International Tables Vol C Tables 4.2.6.8 and 6.1.1.4'
S S 0.1246 0.1234 'International Tables Vol C Tables 4.2.6.8 and 6.1.1.4'

loop_
_geom_angle_atom_site_label_1
_geom_angle_atom_site_label_2
_geom_angle_atom_site_label_3
_geom_angle
C14 S1 C9 92.39(7)
C2 O1 C1 114.98(12)
C6 N1 C5 105.26(12)
C10 C18 H18A 109.5
C10 C18 H18B 109.5
H18A C18 H18B 109.5
C10 C18 H18C 109.5
H18A C18 H18C 109.5
H18B C18 H18C 109.5
C13 N3 C6 106.69(11)
C13 N3 C15 123.80(12)
C6 N3 C15 129.42(12)
C14 N2 H2A 120.0
C14 N2 H2B 120.0
H2A N2 H2B 120.0
O1 C1 H1A 109.5
O1 C1 H1B 109.5
H1A C1 H1B 109.5
O1 C1 H1C 109.5
H1A C1 H1C 109.5
H1B C1 H1C 109.5
O2 C2 O1 122.47(13)
O2 C2 C3 124.44(13)
O1 C2 C3 113.09(12)
C4 C3 C11 121.25(13)
C4 C3 C2 116.97(13)
C11 C3 C2 121.78(13)
C5 C4 C3 117.85(13)
C5 C4 H4 121.1
C3 C4 H4 121.1
N1 C5 C4 129.72(13)
N1 C5 C13 110.12(12)
C4 C5 C13 120.16(13)
N1 C6 N3 112.33(12)
N1 C6 C7 123.11(13)
N3 C6 C7 124.48(13)
C14 C7 C8 111.20(12)
C14 C7 C6 120.20(13)
C8 C7 C6 128.58(13)
C9 C8 C7 114.66(13)
C9 C8 H8 122.7
C7 C8 H8 122.7
C8 C9 C10 129.53(13)
C8 C9 S1 110.25(11)
C10 C9 S1 120.21(11)
C9 C10 C18 113.98(12)
C9 C10 H10A 108.8
C18 C10 H10A 108.8
C9 C10 H10B 108.8
C18 C10 H10B 108.8
H10A C10 H10B 107.7
C12 C11 C3 121.41(13)
C12 C11 H11 119.3
C3 C11 H11 119.3
C11 C12 C13 116.80(13)
C11 C12 H12 121.6
C13 C12 H12 121.6
N3 C13 C12 131.89(13)
N3 C13 C5 105.59(12)
C12 C13 C5 122.52(13)
N2 C14 C7 128.31(13)
N2 C14 S1 120.25(11)
C7 C14 S1 111.41(11)
N3 C15 C16 112.82(11)
N3 C15 H15A 109.0
C16 C15 H15A 109.0
N3 C15 H15B 109.0
C16 C15 H15B 109.0
H15A C15 H15B 107.8
C17 C16 C15 110.99(12)
C17 C16 H16A 109.4
C15 C16 H16A 109.4
C17 C16 H16B 109.4
C15 C16 H16B 109.4
H16A C16 H16B 108.0
C16 C17 H17A 109.5
C16 C17 H17B 109.5
H17A C17 H17B 109.5
C16 C17 H17C 109.5
H17A C17 H17C 109.5
H17B C17 H17C 109.5

loop_
_geom_bond_atom_site_label_1
_geom_bond_atom_site_label_2
_geom_bond_distance
S1 C14 1.7297(14)
S1 C9 1.7460(15)
O1 C2 1.3431(17)
O1 C1 1.4444(18)
O2 C2 1.2132(18)
N1 C6 1.3270(18)
N1 C5 1.3881(18)
C18 C10 1.528(2)
C18 H18A 0.9800
C18 H18B 0.9800
C18 H18C 0.9800
N3 C13 1.3813(18)
N3 C6 1.3876(18)
N3 C15 1.4643(17)
N2 C14 1.3674(18)
N2 H2A 0.8800
N2 H2B 0.8800
C1 H1A 0.9800
C1 H1B 0.9800
C1 H1C 0.9800
C2 C3 1.481(2)
C3 C4 1.395(2)
C3 C11 1.409(2)
C4 C5 1.389(2)
C4 H4 0.9500
C5 C13 1.4061(19)
C6 C7 1.4531(19)
C7 C14 1.384(2)
C7 C8 1.442(2)
C8 C9 1.352(2)
C8 H8 0.9500
C9 C10 1.499(2)
C10 H10A 0.9900
C10 H10B 0.9900
C11 C12 1.384(2)
C11 H11 0.9500
C12 C13 1.395(2)
C12 H12 0.9500
C15 C16 1.522(2)
C15 H15A 0.9900
C15 H15B 0.9900
C16 C17 1.5196(19)
C16 H16A 0.9900
C16 H16B 0.9900
C17 H17A 0.9800
C17 H17B 0.9800
C17 H17C 0.9800
